data_4328188
loop_
_publ_author_name
'Volodymyr Smetana'
'John D. Corbett'
'Gordon J. Miller'

_publ_section_title
;
 Four Polyanionic Compounds in the K-Au-Ga System: A Case Study in
 Exploratory Synthesis and of the Art of Structural Analysis
;
_journal_name_full 'Inorganic Chemistry'
_journal_page_first 1695
_journal_page_last 1702
_journal_paper_doi 10.1021/ic201999u
_journal_volume 51
_journal_year 2012
_chemical_formula_sum 'Au0.34 Ga2.66 K'
_chemical_formula_weight 290.89
_space_group_IT_number 119
_symmetry_cell_setting tetragonal
_symmetry_space_group_name_Hall 'I -4 -2'
_symmetry_space_group_name_H-M 'I -4 m 2'
_atom_sites_solution_primary direct
_atom_sites_solution_secondary difmap
_audit_creation_method SHELXL-97
_audit_update_record
;
2011-07-06 # Formatted by publCIF
;
_cell_angle_alpha 90.00
_cell_angle_beta 90.00
_cell_angle_gamma 90.00
_cell_formula_units_Z 6
_cell_length_a 6.0900(9)
_cell_length_b 6.0900(9)
_cell_length_c 15.450(3)
_cell_measurement_temperature 293(2)
_cell_volume 573.01(16)
_computing_structure_refinement 'SHELXL-97 (Sheldrick, 2008)'
_diffrn_ambient_temperature 293(2)
_diffrn_measured_fraction_theta_full 0.984
_diffrn_measured_fraction_theta_max 0.984
_diffrn_radiation_monochromator graphite
_diffrn_radiation_source 'fine-focus sealed tube'
_diffrn_radiation_type MoK\a
_diffrn_radiation_wavelength 0.71073
_diffrn_reflns_av_R_equivalents 0.0540
_diffrn_reflns_av_sigmaI/netI 0.0414
_diffrn_reflns_limit_h_max 7
_diffrn_reflns_limit_h_min -4
_diffrn_reflns_limit_k_max 8
_diffrn_reflns_limit_k_min -8
_diffrn_reflns_limit_l_max 20
_diffrn_reflns_limit_l_min -19
_diffrn_reflns_number 1827
_diffrn_reflns_theta_full 28.39
_diffrn_reflns_theta_max 28.39
_diffrn_reflns_theta_min 2.64
_exptl_absorpt_coefficient_mu 32.320
_exptl_absorpt_correction_T_max 0
_exptl_absorpt_correction_T_min 0
_exptl_absorpt_correction_type empirical
_exptl_crystal_density_diffrn 5.058
_exptl_crystal_F_000 768
_exptl_crystal_size_max 0.11
_exptl_crystal_size_mid 0.09
_exptl_crystal_size_min 0.07
_refine_diff_density_max 0.693
_refine_diff_density_min -0.763
_refine_diff_density_rms 0.186
_refine_ls_abs_structure_details 'Flack H D (1983), Acta Cryst. A39, 876-881'
_refine_ls_abs_structure_Flack -0.04(5)
_refine_ls_extinction_expression Fc^*^=kFc[1+0.001xFc^2^\l^3^/sin(2\q)]^-1/4^
_refine_ls_extinction_method SHELXL
_refine_ls_goodness_of_fit_ref 1.022
_refine_ls_matrix_type full
_refine_ls_number_parameters 25
_refine_ls_number_reflns 417
_refine_ls_number_restraints 0
_refine_ls_restrained_S_all 1.022
_refine_ls_R_factor_all 0.0295
_refine_ls_R_factor_gt 0.0255
_refine_ls_shift/su_max 2.235
_refine_ls_shift/su_mean 0.090
_refine_ls_structure_factor_coef Fsqd
_refine_ls_weighting_details 'calc w=1/[\s^2^(Fo^2^)+(0.0178P)^2^+0.0000P] where P=(Fo^2^+2Fc^2^)/3'
_refine_ls_weighting_scheme calc
_refine_ls_wR_factor_gt 0.0479
_refine_ls_wR_factor_ref 0.0500
_reflns_number_gt 390
_reflns_number_total 417
_reflns_threshold_expression >2\s(I)
_cod_data_source_file ic201999u_si_001_4.cif
_cod_data_source_block KAuxGa3-x
_cod_original_cell_volume 573.01(17)
_cod_database_code 4328188

loop_
_symmetry_equiv_pos_as_xyz
'x, y, z'
'-x, -y, z'
'y, -x, -z'
'-y, x, -z'
'x, -y, z'
'-x, y, z'
'y, x, -z'
'-y, -x, -z'
'x+1/2, y+1/2, z+1/2'
'-x+1/2, -y+1/2, z+1/2'
'y+1/2, -x+1/2, -z+1/2'
'-y+1/2, x+1/2, -z+1/2'
'x+1/2, -y+1/2, z+1/2'
'-x+1/2, y+1/2, z+1/2'
'y+1/2, x+1/2, -z+1/2'
'-y+1/2, -x+1/2, -z+1/2'

loop_
_atom_site_label
_atom_site_type_symbol
_atom_site_fract_x
_atom_site_fract_y
_atom_site_fract_z
_atom_site_U_iso_or_equiv
_atom_site_adp_type
_atom_site_occupancy
_atom_site_symmetry_multiplicity
_atom_site_calc_flag
_atom_site_refinement_flags
Au1 Au 0.5000 0.5000 1.0000 0.0265(6) Uani 0.214(9) 8 d SP
Ga1 Ga 0.5000 0.5000 1.0000 0.0265(6) Uani 0.786(9) 8 d SP
Au2 Au 0.79298(14) 1.0000 0.78209(5) 0.0201(3) Uani 0.055(6) 2 d SP
Ga2 Ga 0.79298(14) 1.0000 0.78209(5) 0.0201(3) Uani 0.945(6) 2 d SP
Au3 Au 0.5000 0.78411(17) 0.88667(6) 0.0346(4) Uani 0.143(7) 2 d SP
Ga3 Ga 0.5000 0.78411(17) 0.88667(6) 0.0346(4) Uani 0.857(7) 2 d SP
K1 K 1.0000 1.0000 1.0000 0.0330(13) Uani 1 8 d S
K2 K 1.0000 0.5000 0.87059(19) 0.0315(10) Uani 1 4 d S

loop_
_atom_site_aniso_label
_atom_site_aniso_U_11
_atom_site_aniso_U_22
_atom_site_aniso_U_33
_atom_site_aniso_U_23
_atom_site_aniso_U_13
_atom_site_aniso_U_12
Au1 0.0270(7) 0.0270(7) 0.0256(9) 0.000 0.000 0.000
Ga1 0.0270(7) 0.0270(7) 0.0256(9) 0.000 0.000 0.000
Au2 0.0133(4) 0.0197(6) 0.0272(6) 0.000 -0.0010(4) 0.000
Ga2 0.0133(4) 0.0197(6) 0.0272(6) 0.000 -0.0010(4) 0.000
Au3 0.0237(5) 0.0520(7) 0.0282(5) 0.0122(4) 0.000 0.000
Ga3 0.0237(5) 0.0520(7) 0.0282(5) 0.0122(4) 0.000 0.000
K1 0.0394(18) 0.0394(18) 0.020(2) 0.000 0.000 0.000
K2 0.0250(17) 0.0253(17) 0.0442(19) 0.000 0.000 0.000

loop_
_atom_type_symbol
_atom_type_description
_atom_type_scat_dispersion_real
_atom_type_scat_dispersion_imag
_atom_type_scat_source
K K 0.2009 0.2494 'International Tables Vol C Tables 4.2.6.8 and 6.1.1.4'
Ga Ga 0.2307 1.6083 'International Tables Vol C Tables 4.2.6.8 and 6.1.1.4'
Au Au -2.0133 8.8022 'International Tables Vol C Tables 4.2.6.8 and 6.1.1.4'

loop_
_geom_angle_atom_site_label_1
_geom_angle_atom_site_label_2
_geom_angle_atom_site_label_3
_geom_angle
_geom_angle_site_symmetry_1
_geom_angle_site_symmetry_3
Ga3 Au1 Ga3 120.40(3) 3_567 2_665
Ga3 Au1 Au3 0.00(3) 3_567 3_567
Ga3 Au1 Au3 120.40(3) 2_665 3_567
Ga3 Au1 Au3 120.40(3) 3_567 2_665
Ga3 Au1 Au3 0.00(3) 2_665 2_665
Au3 Au1 Au3 120.40(3) 3_567 2_665
Ga3 Au1 Au3 120.40(3) 3_567 .
Ga3 Au1 Au3 89.32(5) 2_665 .
Au3 Au1 Au3 120.40(3) 3_567 .
Au3 Au1 Au3 89.32(5) 2_665 .
Ga3 Au1 Ga3 89.32(5) 3_567 4_657
Ga3 Au1 Ga3 120.40(3) 2_665 4_657
Au3 Au1 Ga3 89.32(5) 3_567 4_657
Au3 Au1 Ga3 120.40(3) 2_665 4_657
Au3 Au1 Ga3 120.40(3) . 4_657
Ga3 Au1 Au3 89.32(5) 3_567 4_657
Ga3 Au1 Au3 120.40(3) 2_665 4_657
Au3 Au1 Au3 89.32(5) 3_567 4_657
Au3 Au1 Au3 120.40(3) 2_665 4_657
Au3 Au1 Au3 120.40(3) . 4_657
Ga3 Au1 Au3 0.00(3) 4_657 4_657
Ga3 Au1 K2 67.02(3) 3_567 3_577
Ga3 Au1 K2 167.95(5) 2_665 3_577
Au3 Au1 K2 67.02(3) 3_567 3_577
Au3 Au1 K2 167.95(5) 2_665 3_577
Au3 Au1 K2 78.63(5) . 3_577
Ga3 Au1 K2 67.02(3) 4_657 3_577
Au3 Au1 K2 67.02(3) 4_657 3_577
Ga3 Au1 K2 167.95(5) 3_567 1_455
Ga3 Au1 K2 67.02(3) 2_665 1_455
Au3 Au1 K2 167.95(5) 3_567 1_455
Au3 Au1 K2 67.02(3) 2_665 1_455
Au3 Au1 K2 67.02(3) . 1_455
Ga3 Au1 K2 78.63(5) 4_657 1_455
Au3 Au1 K2 78.63(5) 4_657 1_455
K2 Au1 K2 107.53(4) 3_577 1_455
Ga3 Au1 K2 67.02(3) 3_567 3_567
Ga3 Au1 K2 78.63(5) 2_665 3_567
Au3 Au1 K2 67.02(3) 3_567 3_567
Au3 Au1 K2 78.63(5) 2_665 3_567
Au3 Au1 K2 167.95(5) . 3_567
Ga3 Au1 K2 67.02(3) 4_657 3_567
Au3 Au1 K2 67.02(3) 4_657 3_567
K2 Au1 K2 113.42(8) 3_577 3_567
K2 Au1 K2 107.53(4) 1_455 3_567
Ga3 Au1 K2 78.63(5) 3_567 .
Ga3 Au1 K2 67.02(3) 2_665 .
Au3 Au1 K2 78.63(5) 3_567 .
Au3 Au1 K2 67.02(3) 2_665 .
Au3 Au1 K2 67.02(3) . .
Ga3 Au1 K2 167.95(5) 4_657 .
Au3 Au1 K2 167.95(5) 4_657 .
K2 Au1 K2 107.53(4) 3_577 .
K2 Au1 K2 113.42(8) 1_455 .
K2 Au1 K2 107.53(4) 3_567 .
Ga2 Au2 Au2 0.00(4) 2_775 2_775
Ga2 Au2 Ga3 100.21(3) 2_775 12_656
Au2 Au2 Ga3 100.21(3) 2_775 12_656
Ga2 Au2 Au3 100.21(3) 2_775 12_656
Au2 Au2 Au3 100.21(3) 2_775 12_656
Ga3 Au2 Au3 0.00(4) 12_656 12_656
Ga2 Au2 Ga2 131.157(12) 2_775 11_466
Au2 Au2 Ga2 131.157(12) 2_775 11_466
Ga3 Au2 Ga2 61.54(4) 12_656 11_466
Au3 Au2 Ga2 61.54(4) 12_656 11_466
Ga2 Au2 Au2 131.157(12) 2_775 11_466
Au2 Au2 Au2 131.157(12) 2_775 11_466
Ga3 Au2 Au2 61.54(4) 12_656 11_466
Au3 Au2 Au2 61.54(4) 12_656 11_466
Ga2 Au2 Au2 0.00(3) 11_466 11_466
Ga2 Au2 Ga2 131.157(12) 2_775 12_656
Au2 Au2 Ga2 131.157(12) 2_775 12_656
Ga3 Au2 Ga2 61.54(4) 12_656 12_656
Au3 Au2 Ga2 61.54(4) 12_656 12_656
Ga2 Au2 Ga2 82.31(2) 11_466 12_656
Au2 Au2 Ga2 82.31(2) 11_466 12_656
Ga2 Au2 Au2 131.157(12) 2_775 12_656
Au2 Au2 Au2 131.157(12) 2_775 12_656
Ga3 Au2 Au2 61.54(4) 12_656 12_656
Au3 Au2 Au2 61.54(4) 12_656 12_656
Ga2 Au2 Au2 82.31(2) 11_466 12_656
Au2 Au2 Au2 82.31(2) 11_466 12_656
Ga2 Au2 Au2 0.00(3) 12_656 12_656
Ga2 Au2 Ga3 130.58(2) 2_775 2_675
Au2 Au2 Ga3 130.58(2) 2_775 2_675
Ga3 Au2 Ga3 117.68(4) 12_656 2_675
Au3 Au2 Ga3 117.68(4) 12_656 2_675
Ga2 Au2 Ga3 95.90(3) 11_466 2_675
Au2 Au2 Ga3 95.90(3) 11_466 2_675
Ga2 Au2 Ga3 58.12(3) 12_656 2_675
Au2 Au2 Ga3 58.12(3) 12_656 2_675
Ga2 Au2 Au3 130.58(2) 2_775 2_675
Au2 Au2 Au3 130.58(2) 2_775 2_675
Ga3 Au2 Au3 117.68(4) 12_656 2_675
Au3 Au2 Au3 117.68(4) 12_656 2_675
Ga2 Au2 Au3 95.90(3) 11_466 2_675
Au2 Au2 Au3 95.90(3) 11_466 2_675
Ga2 Au2 Au3 58.12(3) 12_656 2_675
Au2 Au2 Au3 58.12(3) 12_656 2_675
Ga3 Au2 Au3 0.0 2_675 2_675
Ga2 Au2 Au3 130.58(2) 2_775 .
Au2 Au2 Au3 130.58(2) 2_775 .
Ga3 Au2 Au3 117.68(4) 12_656 .
Au3 Au2 Au3 117.68(4) 12_656 .
Ga2 Au2 Au3 58.12(3) 11_466 .
Au2 Au2 Au3 58.12(3) 11_466 .
Ga2 Au2 Au3 95.90(3) 12_656 .
Au2 Au2 Au3 95.90(3) 12_656 .
Ga3 Au2 Au3 57.29(4) 2_675 .
Au3 Au2 Au3 57.29(4) 2_675 .
Au1 Au3 Ga3 134.66(2) . 2_675
Au1 Au3 Au3 134.66(2) . 2_675
Ga3 Au3 Au3 0.00(4) 2_675 2_675
Au1 Au3 Ga2 125.13(4) . 11_466
Ga3 Au3 Ga2 100.21(3) 2_675 11_466
Au3 Au3 Ga2 100.21(3) 2_675 11_466
Au1 Au3 Au2 125.13(4) . 11_466
Ga3 Au3 Au2 100.21(3) 2_675 11_466
Au3 Au3 Au2 100.21(3) 2_675 11_466
Ga2 Au3 Au2 0.00(4) 11_466 11_466
Au1 Au3 Ga2 139.11(2) . 2_675
Ga3 Au3 Ga2 61.36(2) 2_675 2_675
Au3 Au3 Ga2 61.36(2) 2_675 2_675
Ga2 Au3 Ga2 60.34(3) 11_466 2_675
Au2 Au3 Ga2 60.34(3) 11_466 2_675
Au1 Au3 Au2 139.11(2) . 2_675
Ga3 Au3 Au2 61.36(2) 2_675 2_675
Au3 Au3 Au2 61.36(2) 2_675 2_675
Ga2 Au3 Au2 60.34(3) 11_466 2_675
Au2 Au3 Au2 60.34(3) 11_466 2_675
Ga2 Au3 Au2 0.00(3) 2_675 2_675
Au1 Au3 Au2 139.11(2) . .
Ga3 Au3 Au2 61.36(2) 2_675 .
Au3 Au3 Au2 61.36(2) 2_675 .
Ga2 Au3 Au2 60.34(3) 11_466 .
Au2 Au3 Au2 60.34(3) 11_466 .
Ga2 Au3 Au2 81.16(4) 2_675 .
Au2 Au3 Au2 81.16(4) 2_675 .
Au1 Au3 K2 72.78(4) . 1_455
Ga3 Au3 K2 119.524(15) 2_675 1_455
Au3 Au3 K2 119.524(15) 2_675 1_455
Ga2 Au3 K2 80.97(5) 11_466 1_455
Au2 Au3 K2 80.97(5) 11_466 1_455
Ga2 Au3 K2 68.31(3) 2_675 1_455
Au2 Au3 K2 68.31(3) 2_675 1_455
Au2 Au3 K2 139.35(6) . 1_455
Au1 Au3 K2 72.78(4) . .
Ga3 Au3 K2 119.524(15) 2_675 .
Au3 Au3 K2 119.524(15) 2_675 .
Ga2 Au3 K2 80.97(5) 11_466 .
Au2 Au3 K2 80.97(5) 11_466 .
Ga2 Au3 K2 139.35(6) 2_675 .
Au2 Au3 K2 139.35(6) 2_675 .
Au2 Au3 K2 68.31(3) . .
K2 Au3 K2 120.29(3) 1_455 .
Ga2 K1 Au2 151.29(2) 3_577 .
Ga2 K1 Au2 0.000(10) 3_577 3_577
Au2 K1 Au2 151.29(2) . 3_577
Ga2 K1 Ga2 41.06(3) 3_577 4_757
Au2 K1 Ga2 151.29(2) . 4_757
Au2 K1 Ga2 41.06(3) 3_577 4_757
Ga2 K1 Ga2 151.29(2) 3_577 2_775
Au2 K1 Ga2 41.06(3) . 2_775
Au2 K1 Ga2 151.29(2) 3_577 2_775
Ga2 K1 Ga2 151.29(2) 4_757 2_775
Ga2 K1 Au2 151.29(2) 3_577 2_775
Au2 K1 Au2 41.06(3) . 2_775
Au2 K1 Au2 151.29(2) 3_577 2_775
Ga2 K1 Au2 151.29(2) 4_757 2_775
Ga2 K1 Au2 0.000(10) 2_775 2_775
Ga2 K1 Au2 41.06(3) 3_577 4_757
Au2 K1 Au2 151.29(2) . 4_757
Au2 K1 Au2 41.06(3) 3_577 4_757
Ga2 K1 Au2 0.0 4_757 4_757
Ga2 K1 Au2 151.29(2) 2_775 4_757
Au2 K1 Au2 151.29(2) 2_775 4_757
Ga2 K1 K2 59.07(4) 3_577 3_677
Au2 K1 K2 143.82(4) . 3_677
Au2 K1 K2 59.07(4) 3_577 3_677
Ga2 K1 K2 59.07(4) 4_757 3_677
Ga2 K1 K2 102.76(4) 2_775 3_677
Au2 K1 K2 102.76(4) 2_775 3_677
Au2 K1 K2 59.07(4) 4_757 3_677
Ga2 K1 K2 143.82(4) 3_577 .
Au2 K1 K2 59.07(4) . .
Au2 K1 K2 143.82(4) 3_577 .
Ga2 K1 K2 102.76(4) 4_757 .
Ga2 K1 K2 59.07(4) 2_775 .
Au2 K1 K2 59.07(4) 2_775 .
Au2 K1 K2 102.76(4) 4_757 .
K2 K1 K2 107.53(4) 3_677 .
Ga2 K1 K2 59.07(4) 3_577 3_577
Au2 K1 K2 102.76(4) . 3_577
Au2 K1 K2 59.07(4) 3_577 3_577
Ga2 K1 K2 59.07(4) 4_757 3_577
Ga2 K1 K2 143.82(4) 2_775 3_577
Au2 K1 K2 143.82(4) 2_775 3_577
Au2 K1 K2 59.07(4) 4_757 3_577
K2 K1 K2 113.42(8) 3_677 3_577
K2 K1 K2 107.53(4) . 3_577
Ga2 K1 K2 102.76(4) 3_577 1_565
Au2 K1 K2 59.07(4) . 1_565
Au2 K1 K2 102.76(4) 3_577 1_565
Ga2 K1 K2 143.82(4) 4_757 1_565
Ga2 K1 K2 59.07(4) 2_775 1_565
Au2 K1 K2 59.07(4) 2_775 1_565
Au2 K1 K2 143.82(4) 4_757 1_565
K2 K1 K2 107.53(4) 3_677 1_565
K2 K1 K2 113.42(8) . 1_565
K2 K1 K2 107.53(4) 3_577 1_565
Ga3 K2 Au3 0.00(3) 1_655 1_655
Ga3 K2 Ga3 171.89(10) 1_655 2_665
Au3 K2 Ga3 171.89(10) 1_655 2_665
Ga3 K2 Au3 171.89(10) 1_655 2_665
Au3 K2 Au3 171.89(10) 1_655 2_665
Ga3 K2 Au3 0.00(3) 2_665 2_665
Ga3 K2 Ga3 59.05(3) 1_655 2_765
Au3 K2 Ga3 59.05(3) 1_655 2_765
Ga3 K2 Ga3 120.29(3) 2_665 2_765
Au3 K2 Ga3 120.29(3) 2_665 2_765
Ga3 K2 Au3 59.05(3) 1_655 2_765
Au3 K2 Au3 59.05(3) 1_655 2_765
Ga3 K2 Au3 120.29(3) 2_665 2_765
Au3 K2 Au3 120.29(3) 2_665 2_765
Ga3 K2 Au3 0.00(4) 2_765 2_765
Ga3 K2 Au3 120.29(3) 1_655 .
Au3 K2 Au3 120.29(3) 1_655 .
Ga3 K2 Au3 59.05(3) 2_665 .
Au3 K2 Au3 59.05(3) 2_665 .
Ga3 K2 Au3 171.89(10) 2_765 .
Au3 K2 Au3 171.89(10) 2_765 .
Ga3 K2 Ga2 138.95(4) 1_655 1_545
Au3 K2 Ga2 138.95(4) 1_655 1_545
Ga3 K2 Ga2 45.58(2) 2_665 1_545
Au3 K2 Ga2 45.58(2) 2_665 1_545
Ga3 K2 Ga2 85.01(2) 2_765 1_545
Au3 K2 Ga2 85.01(2) 2_765 1_545
Au3 K2 Ga2 98.12(3) . 1_545
Ga3 K2 Au2 138.95(4) 1_655 1_545
Au3 K2 Au2 138.95(4) 1_655 1_545
Ga3 K2 Au2 45.58(2) 2_665 1_545
Au3 K2 Au2 45.58(2) 2_665 1_545
Ga3 K2 Au2 85.01(2) 2_765 1_545
Au3 K2 Au2 85.01(2) 2_765 1_545
Au3 K2 Au2 98.12(3) . 1_545
Ga2 K2 Au2 0.00(3) 1_545 1_545
Ga3 K2 Ga2 98.12(3) 1_655 2_765
Au3 K2 Ga2 98.12(3) 1_655 2_765
Ga3 K2 Ga2 85.01(2) 2_665 2_765
Au3 K2 Ga2 85.01(2) 2_665 2_765
Ga3 K2 Ga2 45.58(2) 2_765 2_765
Au3 K2 Ga2 45.58(2) 2_765 2_765
Au3 K2 Ga2 138.95(4) . 2_765
Ga2 K2 Ga2 41.38(3) 1_545 2_765
Au2 K2 Ga2 41.38(3) 1_545 2_765
Ga3 K2 Au2 98.12(3) 1_655 2_765
Au3 K2 Au2 98.12(3) 1_655 2_765
Ga3 K2 Au2 85.01(2) 2_665 2_765
Au3 K2 Au2 85.01(2) 2_665 2_765
Ga3 K2 Au2 45.58(2) 2_765 2_765
Au3 K2 Au2 45.58(2) 2_765 2_765
Au3 K2 Au2 138.95(4) . 2_765
Ga2 K2 Au2 41.38(3) 1_545 2_765
Au2 K2 Au2 41.38(3) 1_545 2_765
Ga2 K2 Au2 0.0 2_765 2_765

loop_
_geom_bond_atom_site_label_1
_geom_bond_atom_site_label_2
_geom_bond_distance
_geom_bond_site_symmetry_2
Au1 Ga3 2.4616(10) 3_567
Au1 Ga3 2.4616(10) 2_665
Au1 Au3 2.4616(10) 3_567
Au1 Au3 2.4616(10) 2_665
Au1 Au3 2.4616(10) .
Au1 Ga3 2.4616(10) 4_657
Au1 Au3 2.4616(10) 4_657
Au1 K2 3.6427(16) 3_577
Au1 K2 3.6427(16) 1_455
Au1 K2 3.6427(16) 3_567
Au1 K2 3.6427(16) .
Au2 Ga2 2.5214(18) 2_775
Au2 Au2 2.5214(18) 2_775
Au2 Ga3 2.6492(12) 12_656
Au2 Au3 2.6492(12) 12_656
Au2 Ga2 2.7112(14) 11_466
Au2 Au2 2.7112(14) 11_466
Au2 Ga2 2.7112(14) 12_656
Au2 Au2 2.7112(14) 12_656
Au2 Ga3 2.7428(12) 2_675
Au2 Au3 2.7428(12) 2_675
Au2 Au3 2.7428(12) .
Au3 Ga3 2.630(2) 2_675
Au3 Au3 2.630(2) 2_675
Au3 Ga2 2.6492(12) 11_466
Au3 Au2 2.6492(12) 11_466
Au3 Ga2 2.7428(12) 2_675
Au3 Au2 2.7428(12) 2_675
Au3 K2 3.5110(8) 1_455
Au3 K2 3.5110(8) .
K1 Ga2 3.5951(10) 3_577
K1 Au2 3.5951(10) 3_577
K1 Ga2 3.5951(10) 4_757
K1 Ga2 3.5950(11) 2_775
K1 Au2 3.5950(11) 2_775
K1 Au2 3.5951(10) 4_757
K1 K2 3.6427(16) 3_677
K1 K2 3.6427(16) .
K1 K2 3.6427(16) 3_577
K1 K2 3.6427(16) 1_565
K2 Ga3 3.5110(8) 1_655
K2 Au3 3.5110(8) 1_655
K2 Ga3 3.5110(8) 2_665
K2 Au3 3.5110(8) 2_665
K2 Ga3 3.5110(8) 2_765
K2 Au3 3.5110(8) 2_765
K2 Ga2 3.5681(13) 1_545
K2 Au2 3.5681(13) 1_545
K2 Ga2 3.5681(13) 2_765
K2 Au2 3.5681(13) 2_765
